data_7246891
loop_
_publ_author_name
'Wang, Jinling'
'Liu, Xiaohui'
'Chang, Zhihan'
'Xu, Na'
'Wang, Xiuli'

_publ_section_title
;
 Two new manganese-based phosphomolybdate compounds as electrochemical
 sensors for the highly sensitive trace determination of heavy metal
 Cr(vi) ions
;
_journal_issue 27
_journal_name_full CrystEngComm
_journal_page_first 3953
_journal_page_last 3958
_journal_paper_doi 10.1039/D3CE00517H
_journal_volume 25
_journal_year 2023
_chemical_formula_moiety 'Mn3 Mo12 O66 P8, 4(C6 H10 N2)'
_chemical_formula_sum 'C24 H34 Mn3 Mo12 N8 O66 P8'
_chemical_formula_weight 3054.45
_space_group_crystal_system triclinic
_space_group_IT_number 2
_space_group_name_Hall '-P 1'
_space_group_name_H-M_alt 'P -1'
_atom_sites_solution_hydrogens geom
_atom_sites_solution_primary dual
_audit_creation_date 2021-12-15
_audit_creation_method
;
Olex2 1.5
(compiled 2021.08.20 svn.r13c46975 for OlexSys, GUI svn.r6396)
;
_audit_update_record
;
2022-11-01 deposited with the CCDC.	2023-06-15 downloaded from the CCDC.
;
_cell_angle_alpha 102.6370(10)
_cell_angle_beta 106.00
_cell_angle_gamma 110.82
_cell_formula_units_Z 1
_cell_length_a 11.9440(3)
_cell_length_b 13.7940(4)
_cell_length_c 14.6825(4)
_cell_measurement_reflns_used 9590
_cell_measurement_temperature 296.15
_cell_measurement_theta_max 25.127
_cell_measurement_theta_min 1.628
_cell_volume 2033.94(10)
_computing_cell_refinement 'SAINT+ Ver. 2016.5-0 (Bruker-AXS, 2016)'
_computing_data_collection 'APEX3 Ver. 2016.5-0 (Bruker-AXS, 2016)'
_computing_data_reduction 'SAINT+ Ver. 2016.5-0 (Bruker-AXS, 2016)'
_computing_molecular_graphics 'OLEX2 (Dolomanov et al., 2009)'
_computing_publication_material 'OLEX2 (Dolomanov et al., 2009)'
_computing_structure_refinement 'XL (Sheldrick, 2015b)'
_computing_structure_solution 'XT (Sheldrick, 2015a)'
_diffrn_ambient_temperature 296.15
_diffrn_detector 'charge-coupled device (CCD) area detector'
_diffrn_detector_area_resol_mean 7.9
_diffrn_detector_type 'Bruker APEX II'
_diffrn_measured_fraction_theta_full 0.999
_diffrn_measured_fraction_theta_max 0.993
_diffrn_measurement_device 'three-circle diffractometer'
_diffrn_measurement_device_type 'Bruker APEX II Quazar'
_diffrn_measurement_method '0.5\% \w and 0.5\% \f scans'
_diffrn_radiation_collimation 'focusing mirrors'
_diffrn_radiation_detector 'Bruker APEX II'
_diffrn_radiation_monochromator 'mirror optics'
_diffrn_radiation_probe x-ray
_diffrn_radiation_type 'Mo K\a'
_diffrn_radiation_wavelength 0.71073
_diffrn_radiation_xray_symbol K-L~3~
_diffrn_reflns_av_R_equivalents 0.0142
_diffrn_reflns_av_unetI/netI 0.0276
_diffrn_reflns_Laue_measured_fraction_full 0.999
_diffrn_reflns_Laue_measured_fraction_max 0.993
_diffrn_reflns_limit_h_max 15
_diffrn_reflns_limit_h_min -15
_diffrn_reflns_limit_k_max 18
_diffrn_reflns_limit_k_min -14
_diffrn_reflns_limit_l_max 18
_diffrn_reflns_limit_l_min -19
_diffrn_reflns_number 15066
_diffrn_reflns_point_group_measured_fraction_full 0.999
_diffrn_reflns_point_group_measured_fraction_max 0.993
_diffrn_reflns_theta_full 25.242
_diffrn_reflns_theta_max 28.338
_diffrn_reflns_theta_min 1.542
_diffrn_source 'microfocus sealed X-ray tube'
_diffrn_source_current 30.0
_diffrn_source_power 1.2
_diffrn_source_type 'Incoatec I\ms'
_diffrn_source_voltage 40.0
_diffrn_standards_number 0
_exptl_absorpt_coefficient_mu 2.504
_exptl_absorpt_correction_T_max 0.87
_exptl_absorpt_correction_T_min 0.86
_exptl_absorpt_correction_type multi-scan
_exptl_absorpt_process_details
;
SADABS-2016/2 (Krause et al., 2015) was used for absorption correction.
;
_exptl_crystal_colour green
_exptl_crystal_colour_primary green
_exptl_crystal_density_diffrn 2.494
_exptl_crystal_density_method 'not measured'
_exptl_crystal_description block
_exptl_crystal_F_000 1461
_exptl_crystal_size_max 0.24
_exptl_crystal_size_mid 0.22
_exptl_crystal_size_min 0.2
_refine_diff_density_max 4.057
_refine_diff_density_min -1.774
_refine_diff_density_rms 0.191
_refine_ls_extinction_method none
_refine_ls_goodness_of_fit_ref 1.033
_refine_ls_hydrogen_treatment constr
_refine_ls_matrix_type full
_refine_ls_number_parameters 616
_refine_ls_number_reflns 10093
_refine_ls_number_restraints 194
_refine_ls_restrained_S_all 1.030
_refine_ls_R_factor_all 0.0397
_refine_ls_R_factor_gt 0.0354
_refine_ls_shift/su_max 0.002
_refine_ls_shift/su_mean 0.000
_refine_ls_structure_factor_coef Fsqd
_refine_ls_weighting_details 'w=1/[\s^2^(Fo^2^)+(0.0561P)^2^+13.2540P] where P=(Fo^2^+2Fc^2^)/3'
_refine_ls_weighting_scheme calc
_refine_ls_wR_factor_gt 0.1025
_refine_ls_wR_factor_ref 0.1061
_reflns_Friedel_coverage 0.000
_reflns_number_gt 9100
_reflns_number_total 10093
_reflns_threshold_expression 'I > 2\s(I)'
_cod_data_source_file d3ce00517h2.cif
_cod_data_source_block 1_CCDC1
_cod_depositor_comments 'Adding full bibliography for 7246890--7246891.cif.'
_cod_database_code 7246891
_shelx_shelxl_version_number 2018/3
_shelx_space_group_comment
;
The symmetry employed for this shelxl refinement is uniquely defined
by the following loop, which should always be used as a source of
symmetry information in preference to the above space-group names.
They are only intended as comments.
;
_olex2_refinement_description
;
1. Fixed Uiso
 At 1.2 times of:
  All C(H) groups, All C(H,H) groups, All N(H) groups, All N(H,H,H) groups
2. Restrained distances
 C9-C7
 1.5 with sigma of 0.01
 C18-C13
 1.5 with sigma of 0.01
3. Uiso/Uaniso restraints and constraints
C17 \\sim C16 \\sim C15 \\sim C14 \\sim C13: within 3.8A with sigma of 0.01 and
sigma for terminal atoms of 0.02 within 3.8A
Uanis(O34) \\sim Ueq, Uanis(O35) \\sim Ueq: with sigma of 0.01 and sigma for
terminal atoms of 0.02
Uanis(O33) \\sim Ueq: with sigma of 0.005 and sigma for terminal atoms of 0.01
Uanis(N4) \\sim Ueq: with sigma of 0.005 and sigma for terminal atoms of 0.01
Uanis(O32) \\sim Ueq, Uanis(O35) \\sim Ueq, Uanis(O34) \\sim Ueq: with sigma of
0.001 and sigma for terminal atoms of 0.002
4. Rigid body (RIGU) restrains
 N4, N3, C7, C9, C8, C10, C12, C11
 with sigma for 1-2 distances of 0.001 and sigma for 1-3 distances of 0.001
 C16, N5, C18, C13, C14, C17, C15, N6
 with sigma for 1-2 distances of 0.001 and sigma for 1-3 distances of 0.001
5. Others
 Fixed Sof: O32(0.5) O33(0.5) O34(0.5) O35(0.5) N3(0.5) H3A(0.5) H3B(0.5)
 H3C(0.5) C7(0.5) H7A(0.5) H7B(0.5) C8(0.5) H8(0.5) C9(0.5) C10(0.5) H10(0.5)
 C11(0.5) H11(0.5) N4(0.5) H4(0.5) C12(0.5) H12(0.5) N5(0.5) H7C(0.5) H5A(0.5)
 H5B(0.5) C13(0.5) C14(0.5) H14(0.5) C15(0.5) H15(0.5) N6(0.5) H6(0.5) C16(0.5)
 H16(0.5) C17(0.5) H17(0.5) C18(0.5) H18A(0.5) H18B(0.5)
6.a Secondary CH2 refined with riding coordinates:
 C2(H2A,H2B), C7(H7A,H7B), C18(H18A,H18B)
6.b Aromatic/amide H refined with riding coordinates:
 N2(H2), C3(H3), C4(H4A), C5(H5), C6(H6A), C8(H8), C10(H10), C11(H11), N4(H4),
 C12(H12), C14(H14), C15(H15), N6(H6), C16(H16), C17(H17)
6.c Fitted hexagon refined as free rotating group:
 C8(C9,C10,C11,N4,C12), C13(C14,C15,N6,C16,C17)
6.d Idealised Me refined as rotating group:
 N1(H1A,H1B,H1C), N3(H3A,H3B,H3C), N5(H7C,H5A,H5B)
;
_olex2_submission_special_instructions 'No special instructions were received'

loop_
_space_group_symop_operation_xyz
'x, y, z'
'-x, -y, -z'

loop_
_atom_site_label
_atom_site_type_symbol
_atom_site_fract_x
_atom_site_fract_y
_atom_site_fract_z
_atom_site_U_iso_or_equiv
_atom_site_adp_type
_atom_site_occupancy
_atom_site_site_symmetry_order
_atom_site_calc_flag
_atom_site_refinement_flags_posn
_atom_site_refinement_flags_adp
_atom_site_refinement_flags_occupancy
_atom_site_disorder_assembly
_atom_site_disorder_group
Mo1 Mo 0.15623(3) 0.93578(3) 0.82969(3) 0.01195(8) Uani 1 1 d . . . . .
Mo2 Mo 0.41560(3) 1.17315(3) 0.84493(3) 0.01251(8) Uani 1 1 d . . . . .
Mo3 Mo 0.17676(4) 0.75231(3) 0.81519(3) 0.01320(8) Uani 1 1 d . . . . .
Mo4 Mo 0.65278(3) 0.91307(3) 0.81777(3) 0.01268(8) Uani 1 1 d . . . . .
Mo5 Mo 0.62504(3) 1.16144(3) 0.83811(3) 0.01289(8) Uani 1 1 d . . . . .
Mo6 Mo 0.46145(4) 0.73893(3) 0.80594(3) 0.01376(8) Uani 1 1 d . . . . .
Mn1 Mn 0.500000 1.000000 1.000000 0.01460(18) Uani 1 2 d S . P . .
Mn2 Mn 0.13394(7) 0.87523(6) 0.48623(5) 0.01853(15) Uani 1 1 d . . . . .
P1 P 0.35525(10) 0.90974(9) 0.70824(8) 0.01066(19) Uani 1 1 d . . . . .
P2 P 0.12144(11) 1.07103(10) 0.67164(9) 0.0156(2) Uani 1 1 d . . . . .
P3 P 0.76349(11) 1.07288(10) 0.69465(9) 0.0160(2) Uani 1 1 d . . . . .
O1 O 0.5324(3) 0.7740(3) 0.7070(2) 0.0189(7) Uani 1 1 d . . . . .
O2 O 0.0719(3) 0.7942(3) 0.7202(2) 0.0168(6) Uani 1 1 d . . . . .
O3 O 0.5308(3) 1.1244(3) 0.9266(2) 0.0143(6) Uani 1 1 d . . . . .
O4 O 0.5546(3) 0.8910(3) 0.9061(2) 0.0140(6) Uani 1 1 d . . . . .
O5 O 0.2899(3) 0.9045(3) 0.9137(2) 0.0136(6) Uani 1 1 d . . . . .
O6 O 0.7354(3) 1.0837(3) 0.8989(2) 0.0153(6) Uani 1 1 d . . . . .
O7 O 0.2838(3) 1.1064(3) 0.9130(2) 0.0147(6) Uani 1 1 d . . . . .
O8 O 0.3024(3) 0.9849(3) 0.7598(2) 0.0126(6) Uani 1 1 d . . . . .
O9 O 0.3215(3) 0.8074(3) 0.7424(2) 0.0140(6) Uani 1 1 d . . . . .
O10 O 0.3283(3) 0.7128(3) 0.8784(2) 0.0164(6) Uani 1 1 d . . . . .
O11 O 0.2979(3) 0.8752(3) 0.5947(2) 0.0195(7) Uani 1 1 d . . . . .
O12 O 0.5049(3) 0.9738(3) 0.7518(2) 0.0143(6) Uani 1 1 d . . . . .
O13 O 0.2548(3) 1.1669(3) 0.7438(3) 0.0203(7) Uani 1 1 d . . . . .
O14 O 0.7132(3) 0.9616(3) 0.7116(3) 0.0214(7) Uani 1 1 d . . . . .
O15 O 0.1114(3) 0.6073(3) 0.6999(3) 0.0253(8) Uani 1 1 d . . . . .
O16 O 0.0271(3) 1.1248(3) 0.6468(3) 0.0200(7) Uani 1 1 d . . . . .
O17 O 0.4857(3) 1.1709(3) 0.7412(3) 0.0180(6) Uani 1 1 d . . . . .
O18 O 0.0692(3) 0.9931(3) 0.7269(3) 0.0192(7) Uani 1 1 d . . . . .
O19 O 0.3166(4) 0.6012(3) 0.6878(3) 0.0268(8) Uani 1 1 d . . . . .
O20 O 0.7408(3) 1.0490(3) 0.5834(2) 0.0215(7) Uani 1 1 d . . . . .
O21 O 0.6901(3) 1.1386(3) 0.7231(3) 0.0214(7) Uani 1 1 d . . . . .
O22 O 0.9102(3) 1.1427(3) 0.7614(3) 0.0217(7) Uani 1 1 d . . . . .
O23 O 0.4763(4) 1.3073(3) 0.9163(3) 0.0240(7) Uani 1 1 d . . . . .
O24 O 0.0583(3) 0.9273(3) 0.8946(3) 0.0213(7) Uani 1 1 d . . . . .
O25 O 0.7368(3) 1.2927(3) 0.9071(3) 0.0255(8) Uani 1 1 d . . . . .
O26 O 0.7800(3) 0.8928(3) 0.8773(3) 0.0246(7) Uani 1 1 d . . . . .
O27 O 0.0842(4) 0.6976(3) 0.8757(3) 0.0235(7) Uani 1 1 d . . . . .
O28 O 0.5409(4) 0.6743(3) 0.8604(3) 0.0272(8) Uani 1 1 d . . . . .
O29 O 0.1275(4) 1.0134(4) 0.5751(3) 0.0307(9) Uani 1 1 d . . . . .
O30 O -0.0107(5) 0.7591(4) 0.5237(3) 0.0410(11) Uani 1 1 d . . . . .
O31 O 0.0894(5) 0.7138(4) 0.3676(4) 0.0434(11) Uani 1 1 d . . . . .
N1 N 0.0545(6) 0.1414(4) 0.9409(4) 0.0377(12) Uani 1 1 d . . . . .
H1A H 0.000469 0.132958 0.880952 0.045 Uiso 1 1 calc R U . . .
H1B H 0.014416 0.089221 0.962748 0.045 Uiso 1 1 calc R U . . .
H1C H 0.124137 0.135635 0.934741 0.045 Uiso 1 1 calc R U . . .
N2 N 0.2264(7) 0.5116(5) 0.9058(5) 0.0501(15) Uani 1 1 d . . . . .
H2 H 0.254860 0.567246 0.887053 0.060 Uiso 1 1 calc R U . . .
C1 C 0.1396(6) 0.3414(5) 0.9714(5) 0.0323(12) Uani 1 1 d . . . . .
C2 C 0.0943(9) 0.2498(6) 1.0128(6) 0.0475(18) Uani 1 1 d . . . . .
H2A H 0.164134 0.263783 1.074162 0.057 Uiso 1 1 calc R U . . .
H2B H 0.021774 0.250247 1.030221 0.057 Uiso 1 1 calc R U . . .
C3 C 0.0627(7) 0.3910(6) 0.9408(7) 0.0469(17) Uani 1 1 d . . . . .
H3 H -0.019661 0.366954 0.942574 0.056 Uiso 1 1 calc R U . . .
C4 C 0.1088(9) 0.4769(7) 0.9075(7) 0.058(2) Uani 1 1 d . . . . .
H4A H 0.056973 0.510893 0.885993 0.069 Uiso 1 1 calc R U . . .
C5 C 0.3008(7) 0.4635(6) 0.9320(6) 0.0500(18) Uani 1 1 d . . . . .
H5 H 0.381774 0.488341 0.927740 0.060 Uiso 1 1 calc R U . . .
C6 C 0.2609(7) 0.3779(7) 0.9654(6) 0.0474(17) Uani 1 1 d . . . . .
H6A H 0.314045 0.344075 0.983959 0.057 Uiso 1 1 calc R U . . .
P4 P 0.17200(15) 0.54580(16) 0.64597(15) 0.0500(6) Uani 1 1 d . . . . .
O32 O 0.0932(9) 0.4763(8) 0.5445(7) 0.0379(19) Uani 0.5 1 d . U P A 1
O33 O 0.1572(10) 0.4379(8) 0.6938(9) 0.047(2) Uani 0.5 1 d . U P A 1
O34 O 0.1104(14) 0.4328(12) 0.6130(11) 0.070(3) Uani 0.5 1 d . U P A 2
O35 O 0.1541(12) 0.5877(11) 0.5428(10) 0.064(3) Uani 0.5 1 d . U P A 2
N3 N 0.4808(11) 0.8876(11) 0.4708(9) 0.051(3) Uani 0.5 1 d . . P . .
H3A H 0.410633 0.889137 0.430983 0.061 Uiso 0.5 1 calc R U P . .
H3B H 0.545380 0.912851 0.450141 0.061 Uiso 0.5 1 calc R U P . .
H3C H 0.504327 0.930122 0.534299 0.061 Uiso 0.5 1 calc R U P . .
C7 C 0.4521(18) 0.7770(17) 0.4658(15) 0.066(4) Uani 0.5 1 d D . P . .
H7A H 0.361180 0.730062 0.422795 0.079 Uiso 0.5 1 calc R U P . .
H7B H 0.464343 0.774252 0.533109 0.079 Uiso 0.5 1 calc R U P . .
C8 C 0.4756(8) 0.6304(11) 0.3451(12) 0.108(9) Uani 0.5 1 d G . P . .
H8 H 0.385709 0.589749 0.315379 0.130 Uiso 0.5 1 calc R U P . .
C9 C 0.5323(11) 0.7295(10) 0.4263(10) 0.060(3) Uani 0.5 1 d DG . P . .
C10 C 0.6667(11) 0.7903(8) 0.4707(8) 0.073(5) Uani 0.5 1 d G . P . .
H10 H 0.704597 0.856631 0.525071 0.088 Uiso 0.5 1 calc R U P . .
C11 C 0.7444(8) 0.7521(9) 0.4340(9) 0.058(3) Uani 0.5 1 d G . P . .
H11 H 0.834345 0.792757 0.463716 0.069 Uiso 0.5 1 calc R U P . .
N4 N 0.6878(10) 0.6530(9) 0.3528(9) 0.061(3) Uani 0.5 1 d G U P . .
H4 H 0.735861 0.629306 0.330044 0.074 Uiso 0.5 1 calc R U P . .
C12 C 0.5534(11) 0.5922(9) 0.3083(10) 0.108(10) Uani 0.5 1 d G . P . .
H12 H 0.515458 0.525874 0.254023 0.130 Uiso 0.5 1 calc R U P . .
N5 N 0.373(2) 0.7298(19) 0.491(2) 0.121(9) Uani 0.5 1 d . . P . .
H7C H 0.411118 0.747159 0.449021 0.145 Uiso 0.5 1 calc R U P . .
H5A H 0.432283 0.737721 0.548380 0.145 Uiso 0.5 1 calc R U P . .
H5B H 0.336797 0.774417 0.505107 0.145 Uiso 0.5 1 calc R U P . .
C13 C 0.3197(16) 0.5365(12) 0.4241(16) 0.104(5) Uani 0.5 1 d DG U P . .
C14 C 0.2210(12) 0.4307(14) 0.3647(16) 0.106(5) Uani 0.5 1 d G U P . .
H14 H 0.134555 0.417613 0.346862 0.127 Uiso 0.5 1 calc R U P . .
C15 C 0.2516(13) 0.3445(11) 0.3320(14) 0.113(5) Uani 0.5 1 d G U P . .
H15 H 0.185557 0.273779 0.292281 0.135 Uiso 0.5 1 calc R U P . .
N6 N 0.3808(15) 0.3641(11) 0.3587(13) 0.102(6) Uani 0.5 1 d G . P . .
H6 H 0.399673 0.310821 0.338430 0.123 Uiso 0.5 1 calc R U P . .
C16 C 0.4794(11) 0.4699(13) 0.4180(14) 0.109(5) Uani 0.5 1 d G U P . .
H16 H 0.565867 0.483018 0.435867 0.130 Uiso 0.5 1 calc R U P . .
C17 C 0.4489(14) 0.5561(10) 0.4507(14) 0.110(5) Uani 0.5 1 d G U P . .
H17 H 0.514868 0.626854 0.490448 0.132 Uiso 0.5 1 calc R U P . .
C18 C 0.286(3) 0.6298(19) 0.450(3) 0.109(8) Uani 0.5 1 d D . P . .
H18A H 0.224005 0.624448 0.388594 0.130 Uiso 0.5 1 calc R U P . .
H18B H 0.240714 0.616586 0.495304 0.130 Uiso 0.5 1 calc R U P . .

loop_
_atom_site_aniso_label
_atom_site_aniso_U_11
_atom_site_aniso_U_22
_atom_site_aniso_U_33
_atom_site_aniso_U_23
_atom_site_aniso_U_13
_atom_site_aniso_U_12
Mo1 0.00940(16) 0.01517(17) 0.01107(17) 0.00485(13) 0.00367(13) 0.00530(13)
Mo2 0.00997(16) 0.01396(17) 0.01369(17) 0.00557(14) 0.00394(13) 0.00546(13)
Mo3 0.01112(17) 0.01385(17) 0.01271(17) 0.00406(14) 0.00398(13) 0.00433(13)
Mo4 0.01114(16) 0.01725(18) 0.01138(17) 0.00549(14) 0.00518(13) 0.00726(14)
Mo5 0.01025(16) 0.01593(17) 0.01336(17) 0.00627(14) 0.00510(13) 0.00567(14)
Mo6 0.01303(17) 0.01482(17) 0.01400(18) 0.00511(14) 0.00468(14) 0.00716(14)
Mn1 0.0123(4) 0.0192(5) 0.0126(4) 0.0057(4) 0.0047(4) 0.0074(4)
Mn2 0.0181(3) 0.0243(4) 0.0143(3) 0.0086(3) 0.0072(3) 0.0089(3)
P1 0.0093(5) 0.0134(5) 0.0084(5) 0.0036(4) 0.0027(4) 0.0048(4)
P2 0.0134(5) 0.0226(6) 0.0117(5) 0.0063(4) 0.0041(4) 0.0092(4)
P3 0.0140(5) 0.0234(6) 0.0134(5) 0.0083(4) 0.0078(4) 0.0081(4)
O1 0.0205(16) 0.0205(16) 0.0151(16) 0.0038(13) 0.0075(13) 0.0093(14)
O2 0.0122(14) 0.0166(15) 0.0147(15) 0.0019(12) 0.0009(12) 0.0044(12)
O3 0.0124(14) 0.0193(15) 0.0139(15) 0.0083(12) 0.0054(12) 0.0082(12)
O4 0.0122(14) 0.0172(15) 0.0119(14) 0.0046(12) 0.0052(12) 0.0057(12)
O5 0.0123(14) 0.0145(14) 0.0119(14) 0.0041(12) 0.0028(12) 0.0057(12)
O6 0.0113(14) 0.0203(16) 0.0131(15) 0.0052(12) 0.0035(12) 0.0070(12)
O7 0.0144(14) 0.0184(15) 0.0111(14) 0.0034(12) 0.0050(12) 0.0079(12)
O8 0.0102(13) 0.0141(14) 0.0135(14) 0.0043(12) 0.0051(11) 0.0054(11)
O9 0.0125(14) 0.0149(14) 0.0158(15) 0.0058(12) 0.0058(12) 0.0068(12)
O10 0.0136(15) 0.0185(15) 0.0182(16) 0.0089(13) 0.0065(12) 0.0066(12)
O11 0.0199(16) 0.0275(18) 0.0099(15) 0.0042(13) 0.0029(13) 0.0128(14)
O12 0.0096(14) 0.0170(15) 0.0173(15) 0.0076(12) 0.0057(12) 0.0058(12)
O13 0.0143(15) 0.0228(17) 0.0239(18) 0.0117(14) 0.0034(13) 0.0093(13)
O14 0.0256(18) 0.0255(18) 0.0227(18) 0.0125(15) 0.0173(15) 0.0133(15)
O15 0.0167(16) 0.0175(16) 0.0279(19) -0.0051(14) 0.0058(15) 0.0027(13)
O16 0.0162(16) 0.0334(19) 0.0164(16) 0.0129(14) 0.0063(13) 0.0151(14)
O17 0.0150(15) 0.0256(17) 0.0173(16) 0.0120(14) 0.0066(13) 0.0103(13)
O18 0.0136(15) 0.0262(17) 0.0193(16) 0.0123(14) 0.0044(13) 0.0091(13)
O19 0.0209(18) 0.0176(17) 0.033(2) -0.0024(15) 0.0071(16) 0.0076(14)
O20 0.0169(16) 0.0299(19) 0.0115(15) 0.0067(14) 0.0051(13) 0.0043(14)
O21 0.0210(17) 0.0309(19) 0.0255(18) 0.0172(15) 0.0165(15) 0.0158(15)
O22 0.0137(15) 0.0332(19) 0.0134(16) 0.0049(14) 0.0039(13) 0.0082(14)
O23 0.0218(17) 0.0172(16) 0.0299(19) 0.0047(14) 0.0087(15) 0.0086(14)
O24 0.0198(17) 0.0259(18) 0.0224(17) 0.0089(14) 0.0127(14) 0.0111(14)
O25 0.0179(17) 0.0207(17) 0.030(2) 0.0063(15) 0.0064(15) 0.0040(14)
O26 0.0187(17) 0.033(2) 0.030(2) 0.0157(16) 0.0104(15) 0.0156(15)
O27 0.0225(17) 0.0226(17) 0.031(2) 0.0143(15) 0.0154(16) 0.0094(14)
O28 0.0288(19) 0.031(2) 0.031(2) 0.0170(17) 0.0119(16) 0.0189(17)
O29 0.045(2) 0.040(2) 0.0164(18) 0.0089(16) 0.0135(17) 0.029(2)
O30 0.043(3) 0.033(2) 0.0174(19) 0.0036(17) 0.0076(18) -0.0081(19)
O31 0.049(3) 0.029(2) 0.051(3) 0.007(2) 0.026(2) 0.015(2)
N1 0.047(3) 0.031(3) 0.039(3) 0.019(2) 0.014(3) 0.020(2)
N2 0.053(4) 0.027(3) 0.062(4) 0.014(3) 0.023(3) 0.009(3)
C1 0.040(3) 0.026(3) 0.034(3) 0.010(2) 0.014(3) 0.017(2)
C2 0.082(6) 0.042(4) 0.040(4) 0.021(3) 0.036(4) 0.036(4)
C3 0.036(3) 0.036(3) 0.074(5) 0.024(4) 0.022(4) 0.019(3)
C4 0.059(5) 0.040(4) 0.082(6) 0.030(4) 0.021(4) 0.030(4)
C5 0.037(4) 0.047(4) 0.060(5) 0.019(4) 0.019(3) 0.012(3)
C6 0.042(4) 0.056(4) 0.053(4) 0.023(4) 0.018(3) 0.030(4)
P4 0.0153(7) 0.0503(10) 0.0419(10) -0.0311(8) 0.0004(6) 0.0054(7)
O32 0.033(2) 0.041(3) 0.037(3) 0.0025(17) 0.0137(18) 0.0204(19)
O33 0.048(5) 0.029(4) 0.069(6) 0.017(4) 0.030(5) 0.016(4)
O34 0.069(4) 0.069(4) 0.073(4) 0.018(2) 0.032(2) 0.031(2)
O35 0.061(3) 0.071(4) 0.061(4) 0.020(2) 0.026(2) 0.031(2)
N3 0.033(6) 0.070(6) 0.035(6) 0.004(5) -0.009(4) 0.032(5)
C7 0.064(8) 0.077(7) 0.066(10) 0.022(6) 0.027(8) 0.042(7)
C8 0.070(6) 0.101(10) 0.126(13) -0.012(10) 0.037(7) 0.041(6)
C9 0.066(5) 0.062(6) 0.073(8) 0.034(5) 0.040(6) 0.037(5)
C10 0.066(6) 0.071(8) 0.093(9) 0.024(7) 0.042(6) 0.035(5)
C11 0.065(6) 0.067(5) 0.069(6) 0.040(4) 0.036(5) 0.041(5)
N4 0.062(4) 0.062(4) 0.077(5) 0.033(3) 0.024(4) 0.042(4)
C12 0.064(5) 0.108(11) 0.123(13) -0.013(10) 0.032(5) 0.042(5)
N5 0.095(12) 0.101(7) 0.17(2) 0.010(11) 0.072(14) 0.057(9)
C13 0.077(7) 0.090(7) 0.139(11) 0.017(7) 0.046(7) 0.040(5)
C14 0.078(7) 0.092(7) 0.136(11) 0.018(7) 0.046(8) 0.035(5)
C15 0.081(7) 0.093(7) 0.143(11) 0.010(7) 0.043(7) 0.035(6)
N6 0.084(7) 0.089(7) 0.128(15) 0.020(8) 0.047(8) 0.038(6)
C16 0.078(7) 0.092(7) 0.143(11) 0.014(7) 0.043(7) 0.040(5)
C17 0.077(7) 0.092(7) 0.146(11) 0.013(7) 0.043(7) 0.039(6)
C18 0.100(12) 0.101(8) 0.13(2) 0.025(10) 0.051(13) 0.057(8)

loop_
_atom_type_symbol
_atom_type_description
_atom_type_scat_dispersion_real
_atom_type_scat_dispersion_imag
_atom_type_scat_source
C C 0.0033 0.0016 'International Tables Vol C Tables 4.2.6.8 and 6.1.1.4'
H H 0.0000 0.0000 'International Tables Vol C Tables 4.2.6.8 and 6.1.1.4'
Mn Mn 0.3368 0.7283 'International Tables Vol C Tables 4.2.6.8 and 6.1.1.4'
Mo Mo -1.6832 0.6857 'International Tables Vol C Tables 4.2.6.8 and 6.1.1.4'
N N 0.0061 0.0033 'International Tables Vol C Tables 4.2.6.8 and 6.1.1.4'
O O 0.0106 0.0060 'International Tables Vol C Tables 4.2.6.8 and 6.1.1.4'
P P 0.1023 0.0942 'International Tables Vol C Tables 4.2.6.8 and 6.1.1.4'

loop_
_geom_angle_atom_site_label_1
_geom_angle_atom_site_label_2
_geom_angle_atom_site_label_3
_geom_angle
_geom_angle_site_symmetry_1
_geom_angle_site_symmetry_3
_geom_angle_publ_flag
O2 Mo1 Mo3 47.91(10) . . ?
O2 Mo1 O5 95.56(13) . . ?
O2 Mo1 O7 158.55(13) . . ?
O2 Mo1 O8 85.85(13) . . ?
O2 Mo1 O18 86.48(14) . . ?
O5 Mo1 Mo3 48.93(9) . . ?
O5 Mo1 O7 86.60(13) . . ?
O5 Mo1 O8 81.02(12) . . ?
O5 Mo1 O18 159.91(13) . . ?
O7 Mo1 Mo3 134.70(9) . . ?
O7 Mo1 O8 73.38(12) . . ?
O8 Mo1 Mo3 89.22(8) . . ?
O18 Mo1 Mo3 133.83(10) . . ?
O18 Mo1 O7 84.45(13) . . ?
O18 Mo1 O8 79.20(12) . . ?
O24 Mo1 Mo3 101.11(12) . . ?
O24 Mo1 O2 105.38(16) . . ?
O24 Mo1 O5 101.30(15) . . ?
O24 Mo1 O7 95.05(15) . . ?
O24 Mo1 O8 168.13(15) . . ?
O24 Mo1 O18 97.38(15) . . ?
O3 Mo2 Mo5 49.05(9) . . ?
O3 Mo2 O7 86.53(12) . . ?
O3 Mo2 O8 80.45(12) . . ?
O3 Mo2 O13 160.19(14) . . ?
O7 Mo2 Mo5 134.49(9) . . ?
O7 Mo2 O8 71.96(11) . . ?
O8 Mo2 Mo5 88.87(7) . . ?
O13 Mo2 Mo5 135.39(10) . . ?
O13 Mo2 O7 82.77(13) . . ?
O13 Mo2 O8 80.40(13) . . ?
O17 Mo2 Mo5 47.98(10) . . ?
O17 Mo2 O3 95.33(13) . . ?
O17 Mo2 O7 155.35(14) . . ?
O17 Mo2 O8 84.08(13) . . ?
O17 Mo2 O13 87.70(14) . . ?
O23 Mo2 Mo5 100.83(13) . . ?
O23 Mo2 O3 102.04(16) . . ?
O23 Mo2 O7 97.44(16) . . ?
O23 Mo2 O8 169.06(15) . . ?
O23 Mo2 O13 95.86(16) . . ?
O23 Mo2 O17 106.14(17) . . ?
O2 Mo3 Mo1 47.88(10) . . ?
O2 Mo3 O5 95.44(13) . . ?
O2 Mo3 O9 84.61(13) . . ?
O2 Mo3 O10 157.15(13) . . ?
O2 Mo3 O15 87.49(15) . . ?
O5 Mo3 Mo1 48.83(9) . . ?
O5 Mo3 O9 81.16(12) . . ?
O5 Mo3 O10 86.79(13) . . ?
O5 Mo3 O15 161.00(14) . . ?
O9 Mo3 Mo1 88.38(8) . . ?
O10 Mo3 Mo1 134.53(9) . . ?
O10 Mo3 O9 73.24(12) . . ?
O15 Mo3 Mo1 134.96(12) . . ?
O15 Mo3 O9 80.43(13) . . ?
O15 Mo3 O10 83.44(14) . . ?
O27 Mo3 Mo1 101.29(12) . . ?
O27 Mo3 O2 105.36(16) . . ?
O27 Mo3 O5 101.57(16) . . ?
O27 Mo3 O9 169.23(15) . . ?
O27 Mo3 O10 96.41(15) . . ?
O27 Mo3 O15 95.71(17) . . ?
O1 Mo4 Mo6 48.01(10) . . ?
O1 Mo4 O4 95.51(14) . . ?
O1 Mo4 O6 156.58(13) . . ?
O1 Mo4 O12 84.23(13) . . ?
O1 Mo4 O14 85.13(15) . . ?
O4 Mo4 Mo6 48.90(9) . . ?
O4 Mo4 O6 87.19(13) . . ?
O4 Mo4 O12 80.63(12) . . ?
O4 Mo4 O14 159.75(13) . . ?
O6 Mo4 Mo6 135.01(9) . . ?
O6 Mo4 O12 73.23(12) . . ?
O12 Mo4 Mo6 88.14(8) . . ?
O14 Mo4 Mo6 132.62(11) . . ?
O14 Mo4 O6 84.51(13) . . ?
O14 Mo4 O12 79.30(13) . . ?
O26 Mo4 Mo6 100.69(13) . . ?
O26 Mo4 O1 105.64(17) . . ?
O26 Mo4 O4 101.05(15) . . ?
O26 Mo4 O6 96.60(16) . . ?
O26 Mo4 O12 169.67(16) . . ?
O26 Mo4 O14 98.23(16) . . ?
O3 Mo5 Mo2 48.90(9) . . ?
O3 Mo5 O6 86.64(12) . . ?
O3 Mo5 O12 81.00(12) . . ?
O3 Mo5 O21 159.19(14) . . ?
O6 Mo5 Mo2 134.57(9) . . ?
O6 Mo5 O12 72.73(12) . . ?
O12 Mo5 Mo2 89.11(8) . . ?
O17 Mo5 Mo2 47.81(10) . . ?
O17 Mo5 O3 95.02(13) . . ?
O17 Mo5 O6 156.02(14) . . ?
O17 Mo5 O12 83.88(13) . . ?
O17 Mo5 O21 85.30(14) . . ?
O21 Mo5 Mo2 132.70(10) . . ?
O21 Mo5 O6 84.88(13) . . ?
O21 Mo5 O12 78.35(13) . . ?
O25 Mo5 Mo2 100.96(13) . . ?
O25 Mo5 O3 102.39(16) . . ?
O25 Mo5 O6 96.98(16) . . ?
O25 Mo5 O12 169.09(15) . . ?
O25 Mo5 O17 105.97(17) . . ?
O25 Mo5 O21 97.48(17) . . ?
O1 Mo6 Mo4 48.18(10) . . ?
O1 Mo6 O4 95.84(13) . . ?
O1 Mo6 O9 85.52(13) . . ?
O1 Mo6 O10 157.74(13) . . ?
O1 Mo6 O19 85.71(16) . . ?
O4 Mo6 Mo4 49.06(9) . . ?
O4 Mo6 O9 80.91(12) . . ?
O4 Mo6 O10 85.69(13) . . ?
O4 Mo6 O19 159.60(14) . . ?
O9 Mo6 Mo4 89.34(8) . . ?
O10 Mo6 Mo4 133.88(9) . . ?
O10 Mo6 O9 72.76(12) . . ?
O19 Mo6 Mo4 133.37(12) . . ?
O19 Mo6 O9 78.93(13) . . ?
O19 Mo6 O10 85.39(14) . . ?
O28 Mo6 Mo4 101.30(14) . . ?
O28 Mo6 O1 105.24(17) . . ?
O28 Mo6 O4 102.24(17) . . ?
O28 Mo6 O9 168.26(16) . . ?
O28 Mo6 O10 96.07(16) . . ?
O28 Mo6 O19 96.92(18) . . ?
O3 Mn1 O3 180.0 2_677 . ?
O3 Mn1 O4 83.39(12) . 2_677 ?
O3 Mn1 O4 96.61(12) . . ?
O3 Mn1 O4 83.39(12) 2_677 . ?
O3 Mn1 O4 96.61(12) 2_677 2_677 ?
O4 Mn1 O4 180.0 2_677 . ?
O5 Mn1 O3 96.77(11) 2_677 2_677 ?
O5 Mn1 O3 83.23(12) 2_677 . ?
O5 Mn1 O3 96.77(11) . . ?
O5 Mn1 O3 83.23(12) . 2_677 ?
O5 Mn1 O4 84.24(12) . 2_677 ?
O5 Mn1 O4 95.76(12) 2_677 2_677 ?
O5 Mn1 O4 95.76(12) . . ?
O5 Mn1 O4 84.24(12) 2_677 . ?
O5 Mn1 O5 180.00(12) . 2_677 ?
O11 Mn2 O16 171.62(12) . 2_576 ?
O11 Mn2 O30 94.55(16) . . ?
O11 Mn2 O31 93.68(17) . . ?
O20 Mn2 O11 88.70(13) 2_676 . ?
O20 Mn2 O16 83.73(13) 2_676 2_576 ?
O20 Mn2 O30 165.05(16) 2_676 . ?
O20 Mn2 O31 84.04(16) 2_676 . ?
O29 Mn2 O11 99.33(15) . . ?
O29 Mn2 O16 85.71(14) . 2_576 ?
O29 Mn2 O20 101.21(16) . 2_676 ?
O29 Mn2 O30 92.67(18) . . ?
O29 Mn2 O31 166.03(18) . . ?
O30 Mn2 O16 91.88(16) . 2_576 ?
O30 Mn2 O31 81.19(17) . . ?
O31 Mn2 O16 81.99(16) . 2_576 ?
O9 P1 O8 106.90(17) . . ?
O11 P1 O8 111.68(18) . . ?
O11 P1 O9 111.3(2) . . ?
O11 P1 O12 111.80(19) . . ?
O12 P1 O8 107.93(18) . . ?
O12 P1 O9 106.91(17) . . ?
O13 P2 O16 106.1(2) . . ?
O13 P2 O18 109.99(19) . . ?
O18 P2 O16 106.46(19) . . ?
O29 P2 O13 111.0(2) . . ?
O29 P2 O16 108.9(2) . . ?
O29 P2 O18 114.0(2) . . ?
O14 P3 O22 109.8(2) . . ?
O20 P3 O14 108.4(2) . . ?
O20 P3 O21 109.2(2) . . ?
O20 P3 O22 110.37(19) . . ?
O21 P3 O14 110.38(19) . . ?
O21 P3 O22 108.7(2) . . ?
Mo6 O1 Mo4 83.81(13) . . ?
Mo1 O2 Mo3 84.21(13) . . ?
Mo2 O3 Mo5 82.05(12) . . ?
Mo2 O3 Mn1 134.12(16) . . ?
Mo5 O3 Mn1 134.00(16) . . ?
Mo4 O4 Mn1 133.36(16) . . ?
Mo6 O4 Mo4 82.04(12) . . ?
Mo6 O4 Mn1 134.91(15) . . ?
Mo1 O5 Mo3 82.24(12) . . ?
Mo1 O5 Mn1 133.77(16) . . ?
Mo3 O5 Mn1 134.06(16) . . ?
Mo4 O6 Mo5 113.16(14) . . ?
Mo1 O7 Mo2 111.79(14) . . ?
Mo1 O8 Mo2 102.09(12) . . ?
P1 O8 Mo1 126.79(17) . . ?
P1 O8 Mo2 125.67(17) . . ?
Mo3 O9 Mo6 100.86(12) . . ?
P1 O9 Mo3 126.51(17) . . ?
P1 O9 Mo6 126.14(17) . . ?
Mo3 O10 Mo6 112.33(14) . . ?
P1 O11 Mn2 135.1(2) . . ?
Mo4 O12 Mo5 100.11(12) . . ?
P1 O12 Mo4 127.64(18) . . ?
P1 O12 Mo5 125.92(17) . . ?
P2 O13 Mo2 132.9(2) . . ?
P3 O14 Mo4 134.1(2) . . ?
P4 O15 Mo3 136.5(2) . . ?
P2 O16 Mn2 142.8(2) . 2_576 ?
Mo2 O17 Mo5 84.21(13) . . ?
P2 O18 Mo1 133.1(2) . . ?
P4 O19 Mo6 136.5(2) . . ?
P3 O20 Mn2 130.1(2) . 2_676 ?
P3 O21 Mo5 133.0(2) . . ?
P2 O29 Mn2 148.2(3) . . ?
H1A N1 H1B 109.5 . . ?
H1A N1 H1C 109.5 . . ?
H1B N1 H1C 109.5 . . ?
C2 N1 H1A 109.5 . . ?
C2 N1 H1B 109.5 . . ?
C2 N1 H1C 109.5 . . ?
C4 N2 H2 119.1 . . ?
C5 N2 H2 119.1 . . ?
C5 N2 C4 121.8(7) . . ?
C3 C1 C2 120.5(6) . . ?
C3 C1 C6 118.8(6) . . ?
C6 C1 C2 120.7(6) . . ?
N1 C2 C1 112.3(5) . . ?
N1 C2 H2A 109.1 . . ?
N1 C2 H2B 109.1 . . ?
C1 C2 H2A 109.1 . . ?
C1 C2 H2B 109.1 . . ?
H2A C2 H2B 107.9 . . ?
C1 C3 H3 120.4 . . ?
C1 C3 C4 119.1(7) . . ?
C4 C3 H3 120.4 . . ?
N2 C4 C3 120.3(7) . . ?
N2 C4 H4A 119.8 . . ?
C3 C4 H4A 119.8 . . ?
N2 C5 H5 119.6 . . ?
N2 C5 C6 120.8(7) . . ?
C6 C5 H5 119.6 . . ?
C1 C6 H6A 120.5 . . ?
C5 C6 C1 119.1(7) . . ?
C5 C6 H6A 120.5 . . ?
O15 P4 O33 103.0(4) . . ?
O15 P4 O35 99.1(5) . . ?
O19 P4 O15 114.4(2) . . ?
O19 P4 O33 96.0(4) . . ?
O19 P4 O35 95.0(5) . . ?
O32 P4 O15 115.4(4) . . ?
O32 P4 O19 124.3(4) . . ?
O32 P4 O33 95.6(6) . . ?
O34 P4 O15 116.5(6) . . ?
O34 P4 O19 118.1(6) . . ?
O34 P4 O35 109.1(8) . . ?
H3A N3 H3B 109.5 . . ?
H3A N3 H3C 109.5 . . ?
H3B N3 H3C 109.5 . . ?
C7 N3 H3A 109.5 . . ?
C7 N3 H3B 109.5 . . ?
C7 N3 H3C 109.5 . . ?
N3 C7 H7A 108.4 . . ?
N3 C7 H7B 108.4 . . ?
N3 C7 C9 115.3(15) . . ?
H7A C7 H7B 107.5 . . ?
C9 C7 H7A 108.4 . . ?
C9 C7 H7B 108.4 . . ?
C9 C8 H8 120.0 . . ?
C9 C8 C12 120.0 . . ?
C12 C8 H8 120.0 . . ?
C8 C9 C7 122.0(12) . . ?
C8 C9 C10 120.0 . . ?
C10 C9 C7 118.0(11) . . ?
C9 C10 H10 120.0 . . ?
C11 C10 C9 120.0 . . ?
C11 C10 H10 120.0 . . ?
C10 C11 H11 120.0 . . ?
C10 C11 N4 120.0 . . ?
N4 C11 H11 120.0 . . ?
C11 N4 H4 120.0 . . ?
C12 N4 C11 120.0 . . ?
C12 N4 H4 120.0 . . ?
C8 C12 H12 120.0 . . ?
N4 C12 C8 120.0 . . ?
N4 C12 H12 120.0 . . ?
H7C N5 H5A 109.5 . . ?
H7C N5 H5B 109.5 . . ?
H5A N5 H5B 109.5 . . ?
C18 N5 H7C 109.5 . . ?
C18 N5 H5A 109.5 . . ?
C18 N5 H5B 109.5 . . ?
C14 C13 C17 120.0 . . ?
C14 C13 C18 119.4(16) . . ?
C17 C13 C18 120.3(16) . . ?
C13 C14 H14 120.0 . . ?
C15 C14 C13 120.0 . . ?
C15 C14 H14 120.0 . . ?
C14 C15 H15 120.0 . . ?
N6 C15 C14 120.0 . . ?
N6 C15 H15 120.0 . . ?
C15 N6 H6 120.0 . . ?
C15 N6 C16 120.0 . . ?
C16 N6 H6 120.0 . . ?
N6 C16 H16 120.0 . . ?
N6 C16 C17 100.0(19) . 2_666 ?
C17 C16 N6 120.0 . . ?
C17 C16 H16 120.0 . . ?
C17 C16 H16 67.3 2_666 . ?
C17 C16 C17 102.3(18) . 2_666 ?
C13 C17 H17 120.0 . . ?
C16 C17 C13 120.0 . . ?
C16 C17 H17 120.0 . . ?
N5 C18 C13 121(2) . . ?
N5 C18 H18A 107.0 . . ?
N5 C18 H18B 107.0 . . ?
C13 C18 H18A 107.0 . . ?
C13 C18 H18B 107.0 . . ?
H18A C18 H18B 106.7 . . ?

loop_
_geom_bond_atom_site_label_1
_geom_bond_atom_site_label_2
_geom_bond_distance
_geom_bond_site_symmetry_2
_geom_bond_publ_flag
Mo1 Mo3 2.5970(5) . ?
Mo1 O2 1.936(3) . ?
Mo1 O5 1.973(3) . ?
Mo1 O7 2.126(3) . ?
Mo1 O8 2.239(3) . ?
Mo1 O18 2.055(3) . ?
Mo1 O24 1.690(3) . ?
Mo2 Mo5 2.5908(5) . ?
Mo2 O3 1.971(3) . ?
Mo2 O7 2.136(3) . ?
Mo2 O8 2.299(3) . ?
Mo2 O13 2.038(3) . ?
Mo2 O17 1.929(3) . ?
Mo2 O23 1.682(4) . ?
Mo3 O2 1.937(3) . ?
Mo3 O5 1.976(3) . ?
Mo3 O9 2.269(3) . ?
Mo3 O10 2.106(3) . ?
Mo3 O15 2.038(4) . ?
Mo3 O27 1.680(3) . ?
Mo4 Mo6 2.5921(5) . ?
Mo4 O1 1.943(3) . ?
Mo4 O4 1.977(3) . ?
Mo4 O6 2.099(3) . ?
Mo4 O12 2.285(3) . ?
Mo4 O14 2.032(3) . ?
Mo4 O26 1.682(3) . ?
Mo5 O3 1.976(3) . ?
Mo5 O6 2.111(3) . ?
Mo5 O12 2.299(3) . ?
Mo5 O17 1.934(3) . ?
Mo5 O21 2.054(3) . ?
Mo5 O25 1.680(4) . ?
Mo6 O1 1.938(3) . ?
Mo6 O4 1.972(3) . ?
Mo6 O9 2.282(3) . ?
Mo6 O10 2.117(3) . ?
Mo6 O19 2.044(4) . ?
Mo6 O28 1.682(4) . ?
Mn1 O3 2.195(3) . ?
Mn1 O3 2.195(3) 2_677 ?
Mn1 O4 2.207(3) . ?
Mn1 O4 2.207(3) 2_677 ?
Mn1 O5 2.192(3) 2_677 ?
Mn1 O5 2.192(3) . ?
Mn2 O11 2.157(3) . ?
Mn2 O16 2.333(3) 2_576 ?
Mn2 O20 2.140(3) 2_676 ?
Mn2 O29 2.101(4) . ?
Mn2 O30 2.190(4) . ?
Mn2 O31 2.286(5) . ?
P1 O8 1.559(3) . ?
P1 O9 1.557(3) . ?
P1 O11 1.505(3) . ?
P1 O12 1.545(3) . ?
P2 O13 1.539(4) . ?
P2 O16 1.562(3) . ?
P2 O18 1.545(3) . ?
P2 O29 1.500(4) . ?
P3 O14 1.541(4) . ?
P3 O20 1.518(3) . ?
P3 O21 1.538(4) . ?
P3 O22 1.549(4) . ?
O15 P4 1.527(4) . ?
O19 P4 1.488(4) . ?
N1 H1A 0.8900 . ?
N1 H1B 0.8900 . ?
N1 H1C 0.8900 . ?
N1 C2 1.450(9) . ?
N2 H2 0.8600 . ?
N2 C4 1.323(11) . ?
N2 C5 1.312(10) . ?
C1 C2 1.514(9) . ?
C1 C3 1.366(9) . ?
C1 C6 1.390(10) . ?
C2 H2A 0.9700 . ?
C2 H2B 0.9700 . ?
C3 H3 0.9300 . ?
C3 C4 1.372(10) . ?
C4 H4A 0.9300 . ?
C5 H5 0.9300 . ?
C5 C6 1.358(11) . ?
C6 H6A 0.9300 . ?
P4 O32 1.409(9) . ?
P4 O33 1.755(10) . ?
P4 O34 1.365(14) . ?
P4 O35 1.722(13) . ?
N3 H3A 0.8900 . ?
N3 H3B 0.8900 . ?
N3 H3C 0.8900 . ?
N3 C7 1.42(2) . ?
C7 H7A 0.9700 . ?
C7 H7B 0.9700 . ?
C7 C9 1.506(9) . ?
C8 H8 0.9300 . ?
C8 C9 1.3900 . ?
C8 C12 1.3900 . ?
C9 C10 1.3900 . ?
C10 H10 0.9300 . ?
C10 C11 1.3900 . ?
C11 H11 0.9300 . ?
C11 N4 1.3900 . ?
N4 H4 0.8600 . ?
N4 C12 1.3900 . ?
C12 H12 0.9300 . ?
N5 H7C 0.8900 . ?
N5 H5A 0.8900 . ?
N5 H5B 0.8900 . ?
N5 C18 1.27(3) . ?
C13 C14 1.3900 . ?
C13 C17 1.3900 . ?
C13 C18 1.483(10) . ?
C14 H14 0.9300 . ?
C14 C15 1.3900 . ?
C15 H15 0.9300 . ?
C15 N6 1.3900 . ?
N6 H6 0.8600 . ?
N6 C16 1.3900 . ?
C16 H16 0.9300 . ?
C16 C17 1.3900 . ?
C16 C17 2.05(4) 2_666 ?
C17 H17 0.9300 . ?
C18 H18A 0.9700 . ?
C18 H18B 0.9700 . ?

loop_
_geom_torsion_atom_site_label_1
_geom_torsion_atom_site_label_2
_geom_torsion_atom_site_label_3
_geom_torsion_atom_site_label_4
_geom_torsion
_geom_torsion_site_symmetry_1
_geom_torsion_site_symmetry_2
_geom_torsion_site_symmetry_3
_geom_torsion_site_symmetry_4
_geom_torsion_publ_flag
Mo3 O15 P4 O19 2.4(5) . . . . ?
Mo3 O15 P4 O32 -152.1(5) . . . . ?
Mo3 O15 P4 O33 105.2(5) . . . . ?
Mo3 O15 P4 O34 145.9(8) . . . . ?
Mo3 O15 P4 O35 -97.4(6) . . . . ?
Mo6 O19 P4 O15 3.4(5) . . . . ?
Mo6 O19 P4 O32 155.2(5) . . . . ?
Mo6 O19 P4 O33 -103.8(5) . . . . ?
Mo6 O19 P4 O34 -139.5(8) . . . . ?
Mo6 O19 P4 O35 105.7(6) . . . . ?
O8 P1 O9 Mo3 15.6(3) . . . . ?
O8 P1 O9 Mo6 -130.6(2) . . . . ?
O8 P1 O11 Mn2 -15.7(4) . . . . ?
O8 P1 O12 Mo4 129.3(2) . . . . ?
O8 P1 O12 Mo5 -17.0(3) . . . . ?
O9 P1 O8 Mo1 -16.8(3) . . . . ?
O9 P1 O8 Mo2 132.3(2) . . . . ?
O9 P1 O11 Mn2 103.7(3) . . . . ?
O9 P1 O12 Mo4 14.6(3) . . . . ?
O9 P1 O12 Mo5 -131.7(2) . . . . ?
O11 P1 O8 Mo1 105.2(2) . . . . ?
O11 P1 O8 Mo2 -105.7(2) . . . . ?
O11 P1 O9 Mo3 -106.6(2) . . . . ?
O11 P1 O9 Mo6 107.2(2) . . . . ?
O11 P1 O12 Mo4 -107.5(2) . . . . ?
O11 P1 O12 Mo5 106.2(2) . . . . ?
O12 P1 O8 Mo1 -131.5(2) . . . . ?
O12 P1 O8 Mo2 17.6(3) . . . . ?
O12 P1 O9 Mo3 131.0(2) . . . . ?
O12 P1 O9 Mo6 -15.2(3) . . . . ?
O12 P1 O11 Mn2 -136.8(3) . . . . ?
O13 P2 O16 Mn2 134.1(3) . . . 2_576 ?
O13 P2 O18 Mo1 -39.0(3) . . . . ?
O13 P2 O29 Mn2 104.0(5) . . . . ?
O14 P3 O20 Mn2 -136.0(3) . . . 2_676 ?
O14 P3 O21 Mo5 39.2(4) . . . . ?
O16 P2 O13 Mo2 158.9(3) . . . . ?
O16 P2 O18 Mo1 -153.5(3) . . . . ?
O16 P2 O29 Mn2 -139.6(5) . . . . ?
O18 P2 O13 Mo2 44.1(3) . . . . ?
O18 P2 O16 Mn2 -108.7(3) . . . 2_576 ?
O18 P2 O29 Mn2 -20.9(6) . . . . ?
O20 P3 O14 Mo4 -157.0(3) . . . . ?
O20 P3 O21 Mo5 158.2(3) . . . . ?
O21 P3 O14 Mo4 -37.4(4) . . . . ?
O21 P3 O20 Mn2 103.7(3) . . . 2_676 ?
O22 P3 O14 Mo4 82.4(3) . . . . ?
O22 P3 O20 Mn2 -15.8(4) . . . 2_676 ?
O22 P3 O21 Mo5 -81.3(3) . . . . ?
O29 P2 O13 Mo2 -83.0(3) . . . . ?
O29 P2 O16 Mn2 14.6(4) . . . 2_576 ?
O29 P2 O18 Mo1 86.4(3) . . . . ?
N2 C5 C6 C1 0.1(12) . . . . ?
C1 C3 C4 N2 -0.5(13) . . . . ?
C2 C1 C3 C4 177.4(8) . . . . ?
C2 C1 C6 C5 -177.1(7) . . . . ?
C3 C1 C2 N1 105.3(8) . . . . ?
C3 C1 C6 C5 1.8(11) . . . . ?
C4 N2 C5 C6 -2.2(13) . . . . ?
C5 N2 C4 C3 2.5(14) . . . . ?
C6 C1 C2 N1 -75.7(9) . . . . ?
C6 C1 C3 C4 -1.6(12) . . . . ?
N3 C7 C9 C8 -125.5(14) . . . . ?
N3 C7 C9 C10 52(2) . . . . ?
C7 C9 C10 C11 -177.3(14) . . . . ?
C8 C9 C10 C11 0.0 . . . . ?
C9 C8 C12 N4 0.0 . . . . ?
C9 C10 C11 N4 0.0 . . . . ?
C10 C11 N4 C12 0.0 . . . . ?
C11 N4 C12 C8 0.0 . . . . ?
C12 C8 C9 C7 177.2(15) . . . . ?
C12 C8 C9 C10 0.0 . . . . ?
C13 C14 C15 N6 0.0 . . . . ?
C14 C13 C17 C16 0.0 . . . . ?
C14 C13 C18 N5 -169(3) . . . . ?
C14 C15 N6 C16 0.0 . . . . ?
C15 N6 C16 C17 0.0 . . . . ?
C15 N6 C16 C17 110.6(19) . . . 2_666 ?
N6 C16 C17 C13 0.0 . . . . ?
C17 C13 C14 C15 0.0 . . . . ?
C17 C13 C18 N5 5(4) . . . . ?
C17 C16 C17 C13 -109(2) 2_666 . . . ?
C18 C13 C14 C15 174(2) . . . . ?
C18 C13 C17 C16 -174(2) . . . . ?
